data_7153032
loop_
_publ_author_name
'Cai, Yan'
'Lu, Yuchen'
'Yu, Chengbin'
'Lyu, Hairong'
'Miao, Zhiwei'

_publ_section_title
;
 Combined C-H functionalization/O-H insertion reaction to form tertiary
 \b-alkoxy substituted \b-aminophosphonates catalyzed by [Cu(MeCN)4]PF6.
;
_journal_issue 33
_journal_name_full 'Organic &amp; biomolecular chemistry'
_journal_page_first 5491
_journal_page_last 5499
_journal_paper_doi 10.1039/c3ob40941d
_journal_volume 11
_journal_year 2013
_chemical_formula_sum 'C15 H18 N O5 P'
_chemical_formula_weight 323.27
_chemical_name_systematic
;
?
;
_space_group_IT_number 62
_symmetry_cell_setting orthorhombic
_symmetry_space_group_name_Hall '-P 2ac 2n'
_symmetry_space_group_name_H-M 'P n m a'
_atom_sites_solution_hydrogens geom
_atom_sites_solution_primary direct
_atom_sites_solution_secondary difmap
_audit_creation_method SHELXL-97
_cell_angle_alpha 90.00
_cell_angle_beta 90.00
_cell_angle_gamma 90.00
_cell_formula_units_Z 4
_cell_length_a 14.554(3)
_cell_length_b 12.849(3)
_cell_length_c 8.6466(17)
_cell_measurement_reflns_used 4258
_cell_measurement_temperature 293(2)
_cell_measurement_theta_max 27.8505
_cell_measurement_theta_min 2.7992
_cell_volume 1617.0(6)
_computing_cell_refinement crystalclear
_computing_data_collection crystalclear
_computing_data_reduction crystalclear
_computing_molecular_graphics 'Bruker SHELXTL'
_computing_publication_material 'Bruker SHELXTL'
_computing_structure_refinement 'SHELXL-97 (Sheldrick, 1997)'
_computing_structure_solution 'SHELXS-97 (Sheldrick, 1990)'
_diffrn_ambient_temperature 293(2)
_diffrn_measured_fraction_theta_full 0.993
_diffrn_measured_fraction_theta_max 0.993
_diffrn_measurement_device_type 'rigaku saturn'
_diffrn_measurement_method '\w scans'
_diffrn_radiation_monochromator confocal
_diffrn_radiation_source 'rotating anode'
_diffrn_radiation_type MoK\a
_diffrn_radiation_wavelength 0.71073
_diffrn_reflns_av_R_equivalents 0.0374
_diffrn_reflns_av_sigmaI/netI 0.0222
_diffrn_reflns_limit_h_max 19
_diffrn_reflns_limit_h_min -19
_diffrn_reflns_limit_k_max 16
_diffrn_reflns_limit_k_min -16
_diffrn_reflns_limit_l_max 11
_diffrn_reflns_limit_l_min -11
_diffrn_reflns_number 15501
_diffrn_reflns_theta_full 27.86
_diffrn_reflns_theta_max 27.86
_diffrn_reflns_theta_min 2.80
_diffrn_standards_decay_% 0
_diffrn_standards_interval_count 0
_diffrn_standards_interval_time 0
_diffrn_standards_number 0
_exptl_absorpt_coefficient_mu 0.192
_exptl_absorpt_correction_T_max 0.9811
_exptl_absorpt_correction_T_min 0.9626
_exptl_absorpt_correction_type multi-scan
_exptl_absorpt_process_details crystalclear
_exptl_crystal_density_diffrn 1.328
_exptl_crystal_density_method 'not measured'
_exptl_crystal_F_000 680
_exptl_crystal_size_max 0.20
_exptl_crystal_size_mid 0.18
_exptl_crystal_size_min 0.10
_refine_diff_density_max 0.229
_refine_diff_density_min -0.265
_refine_diff_density_rms 0.042
_refine_ls_extinction_coef 0.072(12)
_refine_ls_extinction_expression Fc^*^=kFc[1+0.001xFc^2^\l^3^/sin(2\q)]^-1/4^
_refine_ls_extinction_method SHELXL
_refine_ls_goodness_of_fit_ref 1.054
_refine_ls_hydrogen_treatment constr
_refine_ls_matrix_type full
_refine_ls_number_parameters 112
_refine_ls_number_reflns 2001
_refine_ls_number_restraints 13
_refine_ls_restrained_S_all 1.097
_refine_ls_R_factor_all 0.0616
_refine_ls_R_factor_gt 0.0501
_refine_ls_shift/su_max 0.004
_refine_ls_shift/su_mean 0.001
_refine_ls_structure_factor_coef Fsqd
_refine_ls_weighting_details 'calc w=1/[\s^2^(Fo^2^)+(0.1011P)^2^+0.1040P] where P=(Fo^2^+2Fc^2^)/3'
_refine_ls_weighting_scheme calc
_refine_ls_wR_factor_gt 0.1450
_refine_ls_wR_factor_ref 0.1570
_reflns_number_gt 1613
_reflns_number_total 2001
_reflns_threshold_expression >2sigma(I)
_cod_data_source_file c3ob40941d.txt
_cod_data_source_block shelxl
_cod_depositor_comments
;
The following automatic conversions were performed:

'_symmetry_cell_setting' value 'ORTHORHOMBIC' changed to
'orthorhombic' according to
/home/saulius/struct/CIF-dictionaries/cif_core.dic dictionary named
'cif_core.dic' version 2.4.2 from
2011-04-26.

'_exptl_absorpt_correction_type' value 'MULTI-SCAN'
changed to 'multi-scan' according to
/home/saulius/struct/CIF-dictionaries/cif_core.dic dictionary named
'cif_core.dic' version 2.4.2 from
2011-04-26.

'_refine_ls_hydrogen_treatment' value 'CONSTR' changed
to 'constr' according to
/home/saulius/struct/CIF-dictionaries/cif_core.dic dictionary named
'cif_core.dic' version 2.4.2 from 2011-04-26.

Automatic conversion script
Id: cif_fix_values 1891 2012-01-12 08:04:46Z andrius 
;
_cod_original_sg_symbol_H-M Pnma
_cod_database_code 7153032

loop_
_symmetry_equiv_pos_as_xyz
'x, y, z'
'-x+1/2, -y, z+1/2'
'x+1/2, -y+1/2, -z+1/2'
'-x, y+1/2, -z'
'-x, -y, -z'
'x-1/2, y, -z-1/2'
'-x-1/2, y-1/2, z-1/2'
'x, -y-1/2, z'

loop_
_atom_site_label
_atom_site_type_symbol
_atom_site_fract_x
_atom_site_fract_y
_atom_site_fract_z
_atom_site_U_iso_or_equiv
_atom_site_adp_type
_atom_site_occupancy
_atom_site_symmetry_multiplicity
_atom_site_calc_flag
_atom_site_refinement_flags
P1 P -0.03938(4) 0.2500 0.32926(7) 0.0506(3) Uani 1 2 d S
O1 O 0.18538(11) 0.07208(9) 0.32871(15) 0.0607(4) Uani 1 1 d .
O2 O 0.01176(13) 0.2500 0.47525(19) 0.0705(6) Uani 1 2 d S
O3 O -0.10873(9) 0.15789(11) 0.30472(17) 0.0666(5) Uani 1 1 d .
N1 N 0.17581(12) 0.2500 0.2917(2) 0.0389(5) Uani 1 2 d S
C1 C 0.35548(14) 0.19647(18) 0.7237(2) 0.0652(6) Uani 1 1 d .
H1 H 0.3885 0.1611 0.7992 0.078 Uiso 1 1 calc R
C2 C 0.30708(13) 0.13999(16) 0.6130(2) 0.0560(5) Uani 1 1 d .
H2 H 0.3067 0.0676 0.6135 0.067 Uiso 1 1 calc R
C3 C 0.25955(10) 0.19614(12) 0.50214(16) 0.0413(4) Uani 1 1 d .
C4 C 0.20434(11) 0.15996(12) 0.36806(19) 0.0419(4) Uani 1 1 d .
C5 C 0.12165(16) 0.2500 0.1532(2) 0.0455(6) Uani 1 2 d S
C6 C 0.1771(2) 0.2500 0.0073(3) 0.0777(10) Uani 1 2 d S
H6A H 0.1372 0.2395 -0.0797 0.117 Uiso 0.50 1 calc PR
H6B H 0.2217 0.1949 0.0113 0.117 Uiso 0.50 1 calc PR
H6C H 0.2081 0.3156 -0.0032 0.117 Uiso 0.50 1 calc PR
C7 C 0.03062(16) 0.2500 0.1607(3) 0.0487(6) Uani 1 2 d S
H7 H -0.0003 0.2500 0.0665 0.058 Uiso 1 2 calc SR
C8 C -0.0840(3) 0.0552(2) 0.3528(3) 0.1019(9) Uani 1 1 d DU
H8A H -0.0252 0.0583 0.4053 0.122 Uiso 1 1 calc R
H8B H -0.1292 0.0307 0.4268 0.122 Uiso 1 1 calc R
C9 C -0.0778(3) -0.0180(3) 0.2297(4) 0.1269(13) Uani 1 1 d DU
H9A H -0.1349 -0.0194 0.1740 0.190 Uiso 1 1 calc R
H9B H -0.0653 -0.0858 0.2710 0.190 Uiso 1 1 calc R
H9C H -0.0291 0.0020 0.1609 0.190 Uiso 1 1 calc R

loop_
_atom_site_aniso_label
_atom_site_aniso_U_11
_atom_site_aniso_U_22
_atom_site_aniso_U_33
_atom_site_aniso_U_23
_atom_site_aniso_U_13
_atom_site_aniso_U_12
P1 0.0308(4) 0.0752(5) 0.0458(4) 0.000 -0.0013(2) 0.000
O1 0.0715(9) 0.0443(7) 0.0662(8) -0.0068(6) -0.0042(6) -0.0053(6)
O2 0.0443(10) 0.1280(18) 0.0393(9) 0.000 0.0011(8) 0.000
O3 0.0437(7) 0.0748(10) 0.0814(10) 0.0118(7) -0.0054(6) -0.0077(6)
N1 0.0335(9) 0.0442(10) 0.0392(9) 0.000 0.0000(7) 0.000
C1 0.0554(11) 0.1009(15) 0.0394(9) 0.0086(9) -0.0046(8) 0.0091(10)
C2 0.0593(11) 0.0602(10) 0.0486(9) 0.0095(8) -0.0019(8) 0.0091(9)
C3 0.0379(8) 0.0472(9) 0.0388(8) 0.0017(6) 0.0017(6) 0.0019(6)
C4 0.0396(8) 0.0418(9) 0.0443(9) -0.0008(6) 0.0038(6) -0.0004(6)
C5 0.0412(12) 0.0589(14) 0.0364(11) 0.000 0.0001(9) 0.000
C6 0.0573(17) 0.133(3) 0.0426(14) 0.000 0.0077(12) 0.000
C7 0.0400(12) 0.0693(16) 0.0368(11) 0.000 -0.0070(9) 0.000
C8 0.120(2) 0.0823(19) 0.1033(18) 0.0310(15) -0.0204(18) -0.0122(18)
C9 0.137(3) 0.098(2) 0.146(3) -0.003(2) 0.003(2) 0.035(2)

loop_
_atom_type_symbol
_atom_type_description
_atom_type_scat_dispersion_real
_atom_type_scat_dispersion_imag
_atom_type_scat_source
C C 0.0033 0.0016 'International Tables Vol C Tables 4.2.6.8 and 6.1.1.4'
H H 0.0000 0.0000 'International Tables Vol C Tables 4.2.6.8 and 6.1.1.4'
N N 0.0061 0.0033 'International Tables Vol C Tables 4.2.6.8 and 6.1.1.4'
O O 0.0106 0.0060 'International Tables Vol C Tables 4.2.6.8 and 6.1.1.4'
P P 0.1023 0.0942 'International Tables Vol C Tables 4.2.6.8 and 6.1.1.4'

loop_
_geom_angle_atom_site_label_1
_geom_angle_atom_site_label_2
_geom_angle_atom_site_label_3
_geom_angle
_geom_angle_site_symmetry_1
_geom_angle_site_symmetry_3
O2 P1 O3 116.30(7) . 8_565
O2 P1 O3 116.29(7) . .
O3 P1 O3 97.86(11) 8_565 .
O2 P1 C7 114.53(11) . .
O3 P1 C7 104.92(8) 8_565 .
O3 P1 C7 104.92(8) . .
C8 O3 P1 119.65(17) . .
C4 N1 C4 112.03(17) . 8_565
C4 N1 C5 123.98(9) . .
C4 N1 C5 123.97(9) 8_565 .
C1 C1 C2 121.42(12) 8_565 .
C1 C1 H1 119.3 8_565 .
C2 C1 H1 119.3 . .
C3 C2 C1 117.18(19) . .
C3 C2 H2 121.4 . .
C1 C2 H2 121.4 . .
C3 C3 C2 121.40(11) 8_565 .
C3 C3 C4 108.24(9) 8_565 .
C2 C3 C4 130.35(16) . .
O1 C4 N1 124.91(16) . .
O1 C4 C3 129.38(16) . .
N1 C4 C3 105.71(13) . .
C7 C5 N1 120.56(19) . .
C7 C5 C6 125.4(2) . .
N1 C5 C6 114.0(2) . .
C5 C6 H6A 109.5 . .
C5 C6 H6B 109.5 . .
H6A C6 H6B 109.5 . .
C5 C6 H6C 109.5 . .
H6A C6 H6C 109.5 . .
H6B C6 H6C 109.5 . .
C5 C7 P1 127.74(17) . .
C5 C7 H7 116.1 . .
P1 C7 H7 116.1 . .
C9 C8 O3 114.1(2) . .
C9 C8 H8A 108.7 . .
O3 C8 H8A 108.7 . .
C9 C8 H8B 108.7 . .
O3 C8 H8B 108.7 . .
H8A C8 H8B 107.6 . .
C8 C9 H9A 109.5 . .
C8 C9 H9B 109.5 . .
H9A C9 H9B 109.5 . .
C8 C9 H9C 109.5 . .
H9A C9 H9C 109.5 . .
H9B C9 H9C 109.5 . .

loop_
_geom_bond_atom_site_label_1
_geom_bond_atom_site_label_2
_geom_bond_distance
_geom_bond_site_symmetry_2
P1 O2 1.4654(19) .
P1 O3 1.5699(14) 8_565
P1 O3 1.5699(14) .
P1 C7 1.779(2) .
O1 C4 1.2112(19) .
O3 C8 1.429(3) .
N1 C4 1.3953(18) .
N1 C4 1.3953(18) 8_565
N1 C5 1.434(3) .
C1 C1 1.376(5) 8_565
C1 C2 1.392(3) .
C1 H1 0.9300 .
C2 C3 1.385(2) .
C2 H2 0.9300 .
C3 C3 1.384(3) 8_565
C3 C4 1.485(2) .
C5 C7 1.326(3) .
C5 C6 1.498(3) .
C6 H6A 0.9600 .
C6 H6B 0.9600 .
C6 H6C 0.9600 .
C7 H7 0.9300 .
C8 C9 1.423(4) .
C8 H8A 0.9700 .
C8 H8B 0.9700 .
C9 H9A 0.9600 .
C9 H9B 0.9600 .
C9 H9C 0.9600 .

loop_
_geom_torsion_atom_site_label_1
_geom_torsion_atom_site_label_2
_geom_torsion_atom_site_label_3
_geom_torsion_atom_site_label_4
_geom_torsion
_geom_torsion_site_symmetry_1
_geom_torsion_site_symmetry_4
O2 P1 O3 C8 -39.9(2) . .
O3 P1 O3 C8 -164.46(17) 8_565 .
C7 P1 O3 C8 87.7(2) . .
C1 C1 C2 C3 0.5(2) 8_565 .
C1 C2 C3 C3 -0.5(2) . 8_565
C1 C2 C3 C4 178.12(16) . .
C4 N1 C4 O1 176.97(11) 8_565 .
C5 N1 C4 O1 -1.6(3) . .
C4 N1 C4 C3 -2.5(2) 8_565 .
C5 N1 C4 C3 178.91(17) . .
C3 C3 C4 O1 -177.98(17) 8_565 .
C2 C3 C4 O1 3.2(3) . .
C3 C3 C4 N1 1.49(14) 8_565 .
C2 C3 C4 N1 -177.29(16) . .
C4 N1 C5 C7 89.20(17) . .
C4 N1 C5 C7 -89.20(17) 8_565 .
C4 N1 C5 C6 -90.80(17) . .
C4 N1 C5 C6 90.80(17) 8_565 .
N1 C5 C7 P1 0.0 . .
C6 C5 C7 P1 180.0 . .
O2 P1 C7 C5 0.0 . .
O3 P1 C7 C5 128.72(6) 8_565 .
O3 P1 C7 C5 -128.72(6) . .
P1 O3 C8 C9 -116.7(3) . .
